data_2235753
loop_
_publ_author_name
'Obuah, Collins'
'Darkwa, James'
'Muller, Alfred'

_publ_section_title
;
 <i>cis</i>-Dichlorido[2-(3,5-dimethyl-1<i>H</i>-pyrazol-1-yl-\k<i>N</i>^2^)ethanamine-\k<i>N</i>]palladium(II)
 dichloromethane monosolvate
;
_journal_coeditor_code BT5968
_journal_issue 8
_journal_name_full 'Acta Crystallographica Section E'
_journal_page_first m1103
_journal_paper_doi 10.1107/S1600536812032308
_journal_volume 68
_journal_year 2012
_chemical_formula_iupac '[Pd Cl2 (C7 H13 N3)], C H2 Cl2'
_chemical_formula_moiety 'C7 H13 Cl2 N3 Pd, C H2 Cl2'
_chemical_formula_sum 'C8 H15 Cl4 N3 Pd'
_chemical_formula_weight 401.43
_chemical_name_systematic
;
<i>cis</i>-Dichlorido[2-(3,5-dimethyl-1<i>H</i>-pyrazol-1-yl-
\k<i>N</i>^2^)ethanamine-\k<i>N</i>]palladium(II) dichloromethane monosolvate
;
_space_group_IT_number 14
_symmetry_cell_setting monoclinic
_symmetry_space_group_name_Hall '-P 2ybc'
_symmetry_space_group_name_H-M 'P 1 21/c 1'
_atom_sites_solution_hydrogens geom
_atom_sites_solution_primary direct
_atom_sites_solution_secondary difmap
_audit_creation_method 'WinGX routine CIF_UPDATE'
_cell_angle_alpha 90
_cell_angle_beta 97.087(2)
_cell_angle_gamma 90
_cell_formula_units_Z 4
_cell_length_a 11.9415(11)
_cell_length_b 11.4320(10)
_cell_length_c 10.5901(10)
_cell_measurement_reflns_used 9923
_cell_measurement_temperature 100(2)
_cell_measurement_theta_max 28.4
_cell_measurement_theta_min 2.48
_cell_volume 1434.7(2)
_computing_cell_refinement 'SAINT (Bruker, 2008)'
_computing_data_collection 'APEX2 (Bruker, 2011)'
_computing_data_reduction 'SAINT and XPREP (Bruker, 2008)'
_computing_molecular_graphics 'DIAMOND (Brandenburg & Putz, 2005)'
_computing_publication_material 'WinGX (Farrugia, 1999)'
_computing_structure_refinement 'SHELXL97 (Sheldrick, 2008)'
_computing_structure_solution 'SIR97 (Altomare <i>et al.</i>, 1999)'
_diffrn_ambient_temperature 100(2)
_diffrn_detector_area_resol_mean 8.4
_diffrn_measured_fraction_theta_full 0.995
_diffrn_measured_fraction_theta_max 0.995
_diffrn_measurement_device_type
;
Bruker X8 APEXII 4K KappaCCD
;
_diffrn_measurement_method '\w & \f'
_diffrn_radiation_monochromator graphite
_diffrn_radiation_type MoK\a
_diffrn_radiation_wavelength 0.71073
_diffrn_reflns_av_R_equivalents 0.021
_diffrn_reflns_limit_h_max 15
_diffrn_reflns_limit_h_min -15
_diffrn_reflns_limit_k_max 14
_diffrn_reflns_limit_k_min -15
_diffrn_reflns_limit_l_max 14
_diffrn_reflns_limit_l_min -14
_diffrn_reflns_number 18522
_diffrn_reflns_theta_full 28.4
_diffrn_reflns_theta_max 28.4
_diffrn_reflns_theta_min 1.72
_diffrn_standards_decay_% 0
_diffrn_standards_interval_count 0
_diffrn_standards_interval_time 0
_diffrn_standards_number 0
_exptl_absorpt_coefficient_mu 2.016
_exptl_absorpt_correction_T_max 0.6222
_exptl_absorpt_correction_T_min 0.5737
_exptl_absorpt_correction_type multi-scan
_exptl_absorpt_process_details '(SADABS; Bruker, 2008)'
_exptl_crystal_colour orange
_exptl_crystal_density_diffrn 1.859
_exptl_crystal_density_method 'not measured'
_exptl_crystal_description cube
_exptl_crystal_F_000 792
_exptl_crystal_size_max 0.31
_exptl_crystal_size_mid 0.27
_exptl_crystal_size_min 0.26
_refine_diff_density_max 2.284
_refine_diff_density_min -1.122
_refine_ls_extinction_method none
_refine_ls_goodness_of_fit_ref 1.109
_refine_ls_hydrogen_treatment mixed
_refine_ls_matrix_type full
_refine_ls_number_parameters 155
_refine_ls_number_reflns 3582
_refine_ls_number_restraints 2
_refine_ls_restrained_S_all 1.108
_refine_ls_R_factor_all 0.0343
_refine_ls_R_factor_gt 0.0319
_refine_ls_shift/su_max 0
_refine_ls_shift/su_mean 0
_refine_ls_structure_factor_coef Fsqd
_refine_ls_weighting_details 'calc w=1/[\s^2^(Fo^2^)+(0.0378P)^2^+4.6095P] where P=(Fo^2^+2Fc^2^)/3'
_refine_ls_weighting_scheme calc
_refine_ls_wR_factor_ref 0.085
_reflns_number_gt 3373
_reflns_number_total 3582
_reflns_threshold_expression I>2sigma(I)
_cod_data_source_file bt5968.cif
_cod_data_source_block I
_cod_original_sg_symbol_H-M 'P 21/c'
_cod_database_code 2235753
_cod_database_fobs_code 2235753

loop_
_symmetry_equiv_pos_as_xyz
'x, y, z'
'-x, y+1/2, -z+1/2'
'-x, -y, -z'
'x, -y-1/2, z-1/2'

loop_
_atom_site_type_symbol
_atom_site_label
_atom_site_fract_x
_atom_site_fract_y
_atom_site_fract_z
_atom_site_U_iso_or_equiv
_atom_site_adp_type
_atom_site_calc_flag
_atom_site_refinement_flags
_atom_site_occupancy
Pd Pd1 0.560565(18) 0.158108(19) 0.080787(19) 0.01469(8) Uani d . 1
Cl Cl1 0.64115(6) 0.16169(7) -0.10627(7) 0.02358(16) Uani d . 1
Cl Cl2 0.38953(6) 0.22298(6) -0.01819(6) 0.01848(14) Uani d . 1
Cl Cl3 0.18032(8) 0.10624(10) 0.19406(9) 0.0377(2) Uani d . 1
Cl Cl4 0.07255(8) 0.14275(8) -0.06665(10) 0.0362(2) Uani d . 1
N N1 0.7084(2) 0.1182(2) 0.1833(2) 0.0174(5) Uani d . 1
N N2 0.7127(2) 0.0281(2) 0.2683(2) 0.0187(5) Uani d . 1
N N3 0.4849(2) 0.1402(3) 0.2426(2) 0.0211(5) Uani d D 1
C C1 0.8094(3) 0.1697(3) 0.1996(3) 0.0190(6) Uani d . 1
C C2 0.8790(3) 0.1109(3) 0.2939(3) 0.0241(6) Uani d . 1
H H2 0.9555 0.1286 0.3233 0.029 Uiso calc R 1
C C3 0.8152(3) 0.0221(3) 0.3364(3) 0.0243(6) Uani d . 1
C C4 0.6096(3) -0.0357(3) 0.2823(3) 0.0209(6) Uani d . 1
H H4A 0.6271 -0.1015 0.3424 0.025 Uiso calc R 1
H H4B 0.5782 -0.0688 0.199 0.025 Uiso calc R 1
C C5 0.5224(3) 0.0435(3) 0.3313(3) 0.0242(6) Uani d . 1
H H5A 0.456 -0.004 0.3463 0.029 Uiso calc R 1
H H5B 0.5548 0.0771 0.414 0.029 Uiso calc R 1
C C6 0.8449(4) -0.0700(4) 0.4360(4) 0.0400(9) Uani d . 1
H H6A 0.803 -0.0556 0.5084 0.06 Uiso calc R 1
H H6B 0.9261 -0.0671 0.4647 0.06 Uiso calc R 1
H H6C 0.8251 -0.1473 0.4 0.06 Uiso calc R 1
C C7 0.8348(3) 0.2783(3) 0.1295(3) 0.0270(7) Uani d . 1
H H7A 0.822 0.2636 0.0377 0.041 Uiso calc R 1
H H7B 0.9137 0.3008 0.1539 0.041 Uiso calc R 1
H H7C 0.7852 0.3417 0.1511 0.041 Uiso calc R 1
C C8 0.1640(3) 0.0524(3) 0.0354(4) 0.0302(7) Uani d . 1
H H8A 0.2387 0.0491 0.0041 0.036 Uiso calc R 1
H H8B 0.133 -0.0279 0.0341 0.036 Uiso calc R 1
H H3A 0.4137(17) 0.137(4) 0.220(4) 0.033(12) Uiso d D 1
H H3B 0.492(5) 0.204(3) 0.287(5) 0.067(19) Uiso d D 1

loop_
_atom_site_aniso_label
_atom_site_aniso_U_11
_atom_site_aniso_U_22
_atom_site_aniso_U_33
_atom_site_aniso_U_12
_atom_site_aniso_U_13
_atom_site_aniso_U_23
Pd1 0.01967(12) 0.01323(12) 0.01177(11) -0.00021(7) 0.00431(8) 0.00061(7)
Cl1 0.0239(3) 0.0321(4) 0.0162(3) 0.0084(3) 0.0083(3) 0.0089(3)
Cl2 0.0209(3) 0.0198(3) 0.0152(3) 0.0011(2) 0.0042(2) -0.0005(2)
Cl3 0.0388(5) 0.0452(6) 0.0314(4) 0.0025(4) 0.0136(4) 0.0040(4)
Cl4 0.0366(5) 0.0254(4) 0.0442(5) 0.0005(3) -0.0050(4) -0.0017(4)
N1 0.0235(12) 0.0153(12) 0.0141(11) -0.0003(9) 0.0049(9) 0.0015(9)
N2 0.0282(13) 0.0138(12) 0.0140(11) -0.0024(9) 0.0015(9) 0.0015(9)
N3 0.0184(12) 0.0343(16) 0.0110(11) 0.0007(10) 0.0033(9) 0.0009(10)
C1 0.0225(14) 0.0177(14) 0.0172(13) -0.0002(11) 0.0042(10) 0.0007(11)
C2 0.0259(15) 0.0223(16) 0.0229(14) -0.0006(12) -0.0020(11) 0.0023(12)
C3 0.0333(16) 0.0184(15) 0.0195(14) 0.0001(12) -0.0031(12) 0.0015(11)
C4 0.0334(16) 0.0126(13) 0.0174(13) -0.0052(11) 0.0060(11) -0.0001(10)
C5 0.0375(17) 0.0193(15) 0.0179(13) -0.0045(13) 0.0110(12) 0.0002(11)
C6 0.049(2) 0.031(2) 0.036(2) -0.0079(17) -0.0139(17) 0.0140(16)
C7 0.0290(16) 0.0234(17) 0.0293(16) -0.0047(13) 0.0062(12) 0.0081(13)
C8 0.0289(16) 0.0224(16) 0.0400(19) 0.0001(13) 0.0066(14) 0.0009(14)

loop_
_atom_type_symbol
_atom_type_description
_atom_type_scat_dispersion_real
_atom_type_scat_dispersion_imag
_atom_type_scat_source
C C 0.0033 0.0016 'International Tables Vol C Tables 4.2.6.8 and 6.1.1.4'
H H 0 0 'International Tables Vol C Tables 4.2.6.8 and 6.1.1.4'
N N 0.0061 0.0033 'International Tables Vol C Tables 4.2.6.8 and 6.1.1.4'
Cl Cl 0.1484 0.1585 'International Tables Vol C Tables 4.2.6.8 and 6.1.1.4'
Pd Pd -0.9988 1.0072 'International Tables Vol C Tables 4.2.6.8 and 6.1.1.4'

loop_
_geom_angle_atom_site_label_1
_geom_angle_atom_site_label_2
_geom_angle_atom_site_label_3
_geom_angle
N1 Pd1 N3 88.52(10)
N1 Pd1 Cl2 172.63(8)
N3 Pd1 Cl2 87.40(8)
N1 Pd1 Cl1 92.08(7)
N3 Pd1 Cl1 174.98(9)
Cl2 Pd1 Cl1 92.52(3)
C1 N1 N2 106.7(2)
C1 N1 Pd1 133.7(2)
N2 N1 Pd1 119.16(19)
C3 N2 N1 110.5(3)
C3 N2 C4 130.2(3)
N1 N2 C4 118.9(2)
C5 N3 Pd1 118.4(2)
C5 N3 H3A 111(3)
Pd1 N3 H3A 107(3)
C5 N3 H3B 106(4)
Pd1 N3 H3B 110(4)
H3A N3 H3B 103(5)
N1 C1 C2 109.3(3)
N1 C1 C7 122.5(3)
C2 C1 C7 128.1(3)
C3 C2 C1 106.6(3)
C3 C2 H2 126.7
C1 C2 H2 126.7
N2 C3 C2 106.9(3)
N2 C3 C6 122.3(3)
C2 C3 C6 130.8(3)
N2 C4 C5 111.1(3)
N2 C4 H4A 109.4
C5 C4 H4A 109.4
N2 C4 H4B 109.4
C5 C4 H4B 109.4
H4A C4 H4B 108
N3 C5 C4 113.2(2)
N3 C5 H5A 108.9
C4 C5 H5A 108.9
N3 C5 H5B 108.9
C4 C5 H5B 108.9
H5A C5 H5B 107.7
C3 C6 H6A 109.5
C3 C6 H6B 109.5
H6A C6 H6B 109.5
C3 C6 H6C 109.5
H6A C6 H6C 109.5
H6B C6 H6C 109.5
C1 C7 H7A 109.5
C1 C7 H7B 109.5
H7A C7 H7B 109.5
C1 C7 H7C 109.5
H7A C7 H7C 109.5
H7B C7 H7C 109.5
Cl4 C8 Cl3 111.3(2)
Cl4 C8 H8A 109.4
Cl3 C8 H8A 109.4
Cl4 C8 H8B 109.4
Cl3 C8 H8B 109.4
H8A C8 H8B 108

loop_
_geom_bond_atom_site_label_1
_geom_bond_atom_site_label_2
_geom_bond_distance
Pd1 N1 2.007(3)
Pd1 N3 2.044(3)
Pd1 Cl2 2.3004(7)
Pd1 Cl1 2.3070(7)
Cl3 C8 1.777(4)
Cl4 C8 1.770(4)
N1 C1 1.335(4)
N1 N2 1.365(3)
N2 C3 1.344(4)
N2 C4 1.454(4)
N3 C5 1.484(4)
N3 H3A 0.855(19)
N3 H3B 0.87(2)
C1 C2 1.391(4)
C1 C7 1.496(4)
C2 C3 1.378(5)
C2 H2 0.95
C3 C6 1.501(5)
C4 C5 1.519(4)
C4 H4A 0.99
C4 H4B 0.99
C5 H5A 0.99
C5 H5B 0.99
C6 H6A 0.98
C6 H6B 0.98
C6 H6C 0.98
C7 H7A 0.98
C7 H7B 0.98
C7 H7C 0.98
C8 H8A 0.99
C8 H8B 0.99

loop_
_geom_hbond_atom_site_label_D
_geom_hbond_atom_site_label_H
_geom_hbond_atom_site_label_A
_geom_hbond_site_symmetry_A
_geom_hbond_distance_DH
_geom_hbond_distance_HA
_geom_hbond_distance_DA
_geom_hbond_angle_DHA
N3 H3B Cl1 4_566 0.87(2) 2.51(4) 3.230(3) 141(5)
N3 H3B Cl2 4_566 0.87(2) 2.66(5) 3.297(3) 131(5)
N3 H3A Cl3 . 0.855(19) 2.79(2) 3.631(3) 169(4)
C4 H4A Cl2 2_645 0.99 2.76 3.720(3) 163.3
C4 H4A Cl2 2_645 0.99 2.76 3.720(3) 163.3
C7 H7A Cl1 . 0.98 2.74 3.455(4) 129.7
C8 H8A Cl2 . 0.99 2.71 3.428(4) 129.5

loop_
_geom_torsion_atom_site_label_1
_geom_torsion_atom_site_label_2
_geom_torsion_atom_site_label_3
_geom_torsion_atom_site_label_4
_geom_torsion
N3 Pd1 N1 C1 -127.5(3)
Cl1 Pd1 N1 C1 57.5(3)
N3 Pd1 N1 N2 43.7(2)
Cl1 Pd1 N1 N2 -131.3(2)
C1 N1 N2 C3 -0.5(3)
Pd1 N1 N2 C3 -173.9(2)
C1 N1 N2 C4 173.0(3)
Pd1 N1 N2 C4 -0.4(3)
N1 Pd1 N3 C5 -39.8(2)
Cl2 Pd1 N3 C5 146.4(2)
N2 N1 C1 C2 1.0(3)
Pd1 N1 C1 C2 172.9(2)
N2 N1 C1 C7 -175.4(3)
Pd1 N1 C1 C7 -3.4(5)
N1 C1 C2 C3 -1.0(4)
C7 C1 C2 C3 175.0(3)
N1 N2 C3 C2 -0.1(4)
C4 N2 C3 C2 -172.6(3)
N1 N2 C3 C6 -179.1(3)
C4 N2 C3 C6 8.4(5)
C1 C2 C3 N2 0.7(4)
C1 C2 C3 C6 179.5(4)
C3 N2 C4 C5 109.0(4)
N1 N2 C4 C5 -63.0(3)
Pd1 N3 C5 C4 -3.9(4)
N2 C4 C5 N3 63.1(3)
